data_4335844
loop_
_publ_author_name
'Timothy C. Johnstone'
'Stephen J. Lippard'

_publ_contact_author_address
;77 Massachusetts Ave, 18-498
Cambridge, MA 02139
;
_publ_contact_author_email lippard@mit.edu
_publ_contact_author_fax (617)258-8150
_publ_contact_author_name 'Stephen J. Lippard'
_publ_contact_author_phone (617)253-1892
_publ_section_title
;
 The Effect of Ligand Lipophilicity on the Nanoparticle Encapsulation of
 Pt(IV) Prodrugs
;
_journal_name_full 'Inorganic Chemistry'
_journal_page_first 9915
_journal_page_last 9920
_journal_paper_doi 10.1021/ic4010642
_journal_volume 52
_journal_year 2013
_chemical_formula_moiety 'C4 H12 Cl2 N2 O4 Pt, C2 O S, C2 H6 O S'
_chemical_formula_sum 'C8 H18 Cl2 N2 O6 Pt S2'
_chemical_formula_weight 568.35
_chemical_name_systematic
;
 c,c,t-diamminedichlorodiacetatoplatinum(IV) DMSO solvate
;
_space_group_IT_number 2
_symmetry_cell_setting triclinic
_symmetry_space_group_name_Hall '-P 1'
_symmetry_space_group_name_H-M 'P -1'
_atom_sites_solution_hydrogens geom
_atom_sites_solution_primary heavy
_atom_sites_solution_secondary difmap
_audit_creation_method SHELXL-97
_cell_angle_alpha 72.516(2)
_cell_angle_beta 81.044(2)
_cell_angle_gamma 69.485(2)
_cell_formula_units_Z 2
_cell_length_a 7.2454(7)
_cell_length_b 10.2263(10)
_cell_length_c 14.0657(14)
_cell_measurement_reflns_used 9968
_cell_measurement_temperature 100(2)
_cell_measurement_theta_max 28.77
_cell_measurement_theta_min 1.52
_cell_volume 929.51(16)
_computing_cell_refinement 'Bruker SMART'
_computing_data_collection 'Bruker SMART'
_computing_data_reduction 'Bruker SAINT'
_computing_molecular_graphics 'Bruker SHELXTL'
_computing_publication_material 'Bruker SHELXTL'
_computing_structure_refinement 'SHELXL-97 (Sheldrick, 1997)'
_computing_structure_solution 'SHELXS-97 (Sheldrick, 1990)'
_diffrn_ambient_temperature 100(2)
_diffrn_measured_fraction_theta_full 0.990
_diffrn_measured_fraction_theta_max 0.990
_diffrn_measurement_device_type 'CCD area detector'
_diffrn_measurement_method 'phi and omega scans'
_diffrn_radiation_monochromator graphite
_diffrn_radiation_source 'fine-focus sealed tube'
_diffrn_radiation_type MoK\a
_diffrn_radiation_wavelength 0.71073
_diffrn_reflns_av_R_equivalents 0.0280
_diffrn_reflns_av_sigmaI/netI 0.0252
_diffrn_reflns_limit_h_max 9
_diffrn_reflns_limit_h_min -9
_diffrn_reflns_limit_k_max 13
_diffrn_reflns_limit_k_min -13
_diffrn_reflns_limit_l_max 18
_diffrn_reflns_limit_l_min -19
_diffrn_reflns_number 19028
_diffrn_reflns_theta_full 28.77
_diffrn_reflns_theta_max 28.77
_diffrn_reflns_theta_min 1.52
_exptl_absorpt_coefficient_mu 8.081
_exptl_absorpt_correction_T_max 0.7381
_exptl_absorpt_correction_T_min 0.4701
_exptl_absorpt_correction_type multi-scan
_exptl_absorpt_process_details 'Blessing, 1995'
_exptl_crystal_colour colourless
_exptl_crystal_density_diffrn 2.031
_exptl_crystal_description prism
_exptl_crystal_F_000 544
_exptl_crystal_size_max 0.11
_exptl_crystal_size_mid 0.04
_exptl_crystal_size_min 0.04
_refine_diff_density_max 3.121
_refine_diff_density_min -2.772
_refine_diff_density_rms 0.237
_refine_ls_extinction_method none
_refine_ls_goodness_of_fit_ref 1.308
_refine_ls_hydrogen_treatment constr
_refine_ls_matrix_type full
_refine_ls_number_parameters 206
_refine_ls_number_reflns 4781
_refine_ls_number_restraints 0
_refine_ls_restrained_S_all 1.308
_refine_ls_R_factor_all 0.0365
_refine_ls_R_factor_gt 0.0342
_refine_ls_shift/su_max 0.002
_refine_ls_shift/su_mean 0.000
_refine_ls_structure_factor_coef Fsqd
_refine_ls_weighting_details 'calc w=1/[\s^2^(Fo^2^)+(0.0001P)^2^+12.9325P] where P=(Fo^2^+2Fc^2^)/3'
_refine_ls_weighting_scheme calc
_refine_ls_wR_factor_gt 0.0879
_refine_ls_wR_factor_ref 0.0912
_reflns_number_gt 4558
_reflns_number_total 4781
_reflns_threshold_expression >2sigma(I)
_cod_data_source_file ic4010642_si_002_2.cif
_cod_data_source_block 2
_cod_database_code 4335844

loop_
_symmetry_equiv_pos_as_xyz
'x, y, z'
'-x, -y, -z'

loop_
_atom_site_label
_atom_site_type_symbol
_atom_site_fract_x
_atom_site_fract_y
_atom_site_fract_z
_atom_site_U_iso_or_equiv
_atom_site_adp_type
_atom_site_occupancy
_atom_site_symmetry_multiplicity
_atom_site_calc_flag
_atom_site_refinement_flags
_atom_site_disorder_assembly
_atom_site_disorder_group
Pt1 Pt 0.98074(4) 1.71463(3) -0.297162(18) 0.01348(7) Uani 1 1 d . . .
Cl1 Cl 1.2340(3) 1.51965(18) -0.33612(12) 0.0228(3) Uani 1 1 d . . .
Cl2 Cl 0.8187(3) 1.56144(19) -0.19155(13) 0.0280(4) Uani 1 1 d . . .
N1 N 1.1209(8) 1.8469(6) -0.3938(4) 0.0151(10) Uani 1 1 d . . .
H1A H 1.0639 1.9386 -0.3871 0.023 Uiso 1 1 calc R . .
H1B H 1.1110 1.8467 -0.4574 0.023 Uiso 1 1 calc R . .
H1C H 1.2504 1.8147 -0.3801 0.023 Uiso 1 1 calc R . .
N2 N 0.7598(8) 1.8818(6) -0.2584(4) 0.0179(11) Uani 1 1 d . . .
H2A H 0.7665 1.8757 -0.1930 0.027 Uiso 1 1 calc R . .
H2B H 0.6411 1.8770 -0.2677 0.027 Uiso 1 1 calc R . .
H2C H 0.7733 1.9674 -0.2971 0.027 Uiso 1 1 calc R . .
O11 O 0.8465(7) 1.7341(5) -0.4210(3) 0.0163(9) Uani 1 1 d . . .
O12 O 0.5286(7) 1.8210(6) -0.3688(4) 0.0246(11) Uani 1 1 d . . .
C11 C 0.6593(10) 1.7800(7) -0.4309(5) 0.0205(13) Uani 1 1 d . . .
C12 C 0.6081(11) 1.7811(9) -0.5319(6) 0.0262(16) Uani 1 1 d . . .
H12A H 0.4861 1.7571 -0.5243 0.039 Uiso 1 1 calc R . .
H12B H 0.7157 1.7093 -0.5586 0.039 Uiso 1 1 calc R . .
H12C H 0.5896 1.8775 -0.5779 0.039 Uiso 1 1 calc R . .
O21 O 1.1298(8) 1.6839(6) -0.1798(4) 0.0284(12) Uani 1 1 d . . .
O22 O 1.1268(9) 1.9134(6) -0.2158(4) 0.0340(13) Uani 1 1 d . . .
C21 C 1.1771(13) 1.7867(9) -0.1657(6) 0.0295(16) Uani 1 1 d . . .
C22 C 1.3043(16) 1.7333(11) -0.0774(8) 0.048(3) Uani 1 1 d . . .
H22A H 1.3014 1.8160 -0.0549 0.072 Uiso 1 1 calc R . .
H22B H 1.4404 1.6827 -0.0971 0.072 Uiso 1 1 calc R . .
H22C H 1.2536 1.6667 -0.0229 0.072 Uiso 1 1 calc R . .
S1S S 1.0811(2) 1.77588(18) -0.66403(12) 0.0168(3) Uani 1 1 d . . .
O1S O 1.1432(7) 1.8658(5) -0.6122(3) 0.0184(9) Uani 1 1 d . . .
C11S C 1.1909(12) 1.5932(7) -0.5984(5) 0.0226(14) Uani 1 1 d . . .
H11A H 1.3328 1.5734 -0.5957 0.034 Uiso 1 1 calc R . .
H11B H 1.1703 1.5295 -0.6328 0.034 Uiso 1 1 calc R . .
H11C H 1.1305 1.5755 -0.5304 0.034 Uiso 1 1 calc R . .
C12S C 1.2345(13) 1.7761(8) -0.7763(5) 0.0269(16) Uani 1 1 d . . .
H12D H 1.2009 1.8746 -0.8206 0.040 Uiso 1 1 calc R . .
H12E H 1.2137 1.7113 -0.8096 0.040 Uiso 1 1 calc R . .
H12F H 1.3732 1.7426 -0.7603 0.040 Uiso 1 1 calc R . .
S2SA S 1.1658(4) 1.2093(3) -0.0334(2) 0.0393(8) Uani 0.831(7) 1 d P A 1
S2SB S 1.3584(17) 1.1747(12) -0.0328(7) 0.025(3) Uani 0.169(7) 1 d P A 2
O2S O 1.2564(11) 1.0930(7) 0.0613(4) 0.0472(18) Uani 1 1 d . . .
C21S C 1.2806(16) 1.1346(11) -0.1345(6) 0.042(2) Uani 1 1 d . . .
C22S C 1.281(2) 1.3405(12) -0.0546(7) 0.064(4) Uani 1 1 d . . .

loop_
_atom_site_aniso_label
_atom_site_aniso_U_11
_atom_site_aniso_U_22
_atom_site_aniso_U_33
_atom_site_aniso_U_23
_atom_site_aniso_U_13
_atom_site_aniso_U_12
Pt1 0.01720(12) 0.01183(11) 0.01173(11) -0.00348(8) -0.00157(8) -0.00446(8)
Cl1 0.0262(8) 0.0181(7) 0.0193(7) -0.0074(6) -0.0056(6) 0.0026(6)
Cl2 0.0484(11) 0.0225(8) 0.0186(8) -0.0065(7) 0.0082(7) -0.0214(8)
N1 0.014(2) 0.017(3) 0.017(3) -0.004(2) -0.001(2) -0.009(2)
N2 0.019(3) 0.015(3) 0.019(3) -0.006(2) -0.002(2) -0.002(2)
O11 0.016(2) 0.020(2) 0.016(2) -0.0074(18) -0.0032(17) -0.0055(18)
O12 0.014(2) 0.035(3) 0.029(3) -0.017(2) 0.001(2) -0.007(2)
C11 0.021(3) 0.018(3) 0.025(3) -0.005(3) -0.003(3) -0.009(3)
C12 0.019(3) 0.034(4) 0.027(4) -0.015(3) -0.008(3) -0.002(3)
O21 0.032(3) 0.030(3) 0.021(3) -0.007(2) -0.009(2) -0.005(2)
O22 0.046(4) 0.029(3) 0.030(3) -0.009(2) -0.010(3) -0.011(3)
C21 0.039(4) 0.029(4) 0.024(4) -0.011(3) -0.006(3) -0.011(3)
C22 0.057(6) 0.042(5) 0.050(6) -0.015(5) -0.032(5) -0.008(5)
S1S 0.0174(7) 0.0205(8) 0.0142(7) -0.0033(6) -0.0026(6) -0.0084(6)
O1S 0.023(2) 0.017(2) 0.018(2) -0.0057(18) -0.0025(18) -0.0093(19)
C11S 0.035(4) 0.009(3) 0.021(3) -0.001(3) -0.004(3) -0.006(3)
C12S 0.043(5) 0.022(4) 0.015(3) -0.004(3) 0.002(3) -0.012(3)
S2SA 0.0306(14) 0.0428(16) 0.0280(13) -0.0052(11) 0.0025(10) 0.0026(11)
S2SB 0.035(6) 0.030(6) 0.011(5) -0.005(4) 0.000(4) -0.013(5)
O2S 0.073(5) 0.032(3) 0.018(3) -0.003(2) 0.008(3) -0.003(3)
C21S 0.069(7) 0.043(5) 0.018(4) -0.005(4) -0.011(4) -0.021(5)
C22S 0.135(12) 0.038(5) 0.026(5) -0.004(4) -0.019(6) -0.037(7)

loop_
_atom_type_symbol
_atom_type_description
_atom_type_scat_dispersion_real
_atom_type_scat_dispersion_imag
_atom_type_scat_source
C C 0.0033 0.0016 'International Tables Vol C Tables 4.2.6.8 and 6.1.1.4'
H H 0.0000 0.0000 'International Tables Vol C Tables 4.2.6.8 and 6.1.1.4'
N N 0.0061 0.0033 'International Tables Vol C Tables 4.2.6.8 and 6.1.1.4'
O O 0.0106 0.0060 'International Tables Vol C Tables 4.2.6.8 and 6.1.1.4'
S S 0.1246 0.1234 'International Tables Vol C Tables 4.2.6.8 and 6.1.1.4'
Cl Cl 0.1484 0.1585 'International Tables Vol C Tables 4.2.6.8 and 6.1.1.4'
Pt Pt -1.7033 8.3905 'International Tables Vol C Tables 4.2.6.8 and 6.1.1.4'

loop_
_geom_angle_atom_site_label_1
_geom_angle_atom_site_label_2
_geom_angle_atom_site_label_3
_geom_angle
O21 Pt1 N1 94.8(2)
O21 Pt1 N2 90.9(2)
N1 Pt1 N2 93.5(2)
O21 Pt1 O11 175.5(2)
N1 Pt1 O11 84.5(2)
N2 Pt1 O11 93.5(2)
O21 Pt1 Cl2 87.00(17)
N1 Pt1 Cl2 178.01(16)
N2 Pt1 Cl2 87.30(17)
O11 Pt1 Cl2 93.64(14)
O21 Pt1 Cl1 87.68(16)
N1 Pt1 Cl1 87.73(16)
N2 Pt1 Cl1 178.17(17)
O11 Pt1 Cl1 87.89(13)
Cl2 Pt1 Cl1 91.48(7)
C11 O11 Pt1 125.7(4)
O12 C11 O11 126.6(7)
O12 C11 C12 120.8(6)
O11 C11 C12 112.5(6)
C21 O21 Pt1 121.7(5)
O22 C21 O21 125.7(7)
O22 C21 C22 122.6(7)
O21 C21 C22 111.6(7)
O1S S1S C11S 105.4(3)
O1S S1S C12S 105.0(3)
C11S S1S C12S 98.3(4)
O2S S2SA C22S 105.0(5)
O2S S2SA C21S 105.5(4)
C22S S2SA C21S 98.7(5)
C22S S2SB O2S 114.8(9)
C22S S2SB C21S 105.2(8)
O2S S2SB C21S 102.5(7)
S2SA O2S S2SB 49.9(5)
S2SB C22S S2SA 46.7(5)

loop_
_geom_bond_atom_site_label_1
_geom_bond_atom_site_label_2
_geom_bond_distance
Pt1 O21 1.999(5)
Pt1 N1 2.034(5)
Pt1 N2 2.038(5)
Pt1 O11 2.050(4)
Pt1 Cl2 2.3211(17)
Pt1 Cl1 2.3286(16)
O11 C11 1.285(8)
O12 C11 1.233(9)
C11 C12 1.518(10)
O21 C21 1.288(9)
O22 C21 1.229(10)
C21 C22 1.512(11)
S1S O1S 1.541(5)
S1S C11S 1.768(7)
S1S C12S 1.783(7)
S2SA O2S 1.547(7)
S2SA C22S 1.745(12)
S2SA C21S 1.771(10)
S2SB C22S 1.535(16)
S2SB O2S 1.569(12)
S2SB C21S 1.817(13)

loop_
_geom_torsion_atom_site_label_1
_geom_torsion_atom_site_label_2
_geom_torsion_atom_site_label_3
_geom_torsion_atom_site_label_4
_geom_torsion
N1 Pt1 O11 C11 -123.2(5)
N2 Pt1 O11 C11 -30.0(5)
Cl2 Pt1 O11 C11 57.5(5)
Cl1 Pt1 O11 C11 148.9(5)
Pt1 O11 C11 O12 0.5(10)
Pt1 O11 C11 C12 -180.0(4)
N1 Pt1 O21 C21 37.6(6)
N2 Pt1 O21 C21 -56.0(6)
Cl2 Pt1 O21 C21 -143.3(6)
Cl1 Pt1 O21 C21 125.1(6)
Pt1 O21 C21 O22 5.5(12)
Pt1 O21 C21 C22 -174.9(6)
C22S S2SA O2S S2SB -44.2(7)
C21S S2SA O2S S2SB 59.6(7)
C22S S2SB O2S S2SA 57.4(8)
C21S S2SB O2S S2SA -56.1(6)
O2S S2SA C21S S2SB -56.7(6)
C22S S2SA C21S S2SB 51.6(7)
C22S S2SB C21S S2SA -65.9(8)
O2S S2SB C21S S2SA 54.4(5)
O2S S2SB C22S S2SA -51.7(7)
C21S S2SB C22S S2SA 60.2(6)
O2S S2SA C22S S2SB 48.4(6)
C21S S2SA C22S S2SB -60.3(6)
